data_4021857
loop_
_publ_author_name
'Ruchi Shukla'
'Daniel M. Brody'
'Sergey V. Lindeman'
'Rajendra Rathore'

_publ_section_title
;
 A Practical Synthesis of Bridged Diarylacetylenes
;
_journal_name_full 'Journal of Organic Chemistry'
_journal_page_first 6124
_journal_page_last 6129
_journal_paper_doi 10.1021/jo060817w
_journal_volume 71
_journal_year 2006
_chemical_formula_sum 'C18 H14 Br2 O2'
_chemical_formula_weight 422.11
_chemical_name_systematic
; 
 ? 
;
_space_group_IT_number 29
_symmetry_cell_setting orthorhombic
_symmetry_space_group_name_Hall 'P 2c -2ac'
_symmetry_space_group_name_H-M 'P c a 21'
_atom_sites_solution_hydrogens geom
_atom_sites_solution_primary direct
_atom_sites_solution_secondary difmap
_audit_creation_method SHELXL-97
_cell_angle_alpha 90.00
_cell_angle_beta 90.00
_cell_angle_gamma 90.00
_cell_formula_units_Z 4
_cell_length_a 26.881(3)
_cell_length_b 4.4185(4)
_cell_length_c 13.2856(13)
_cell_measurement_reflns_used 3624
_cell_measurement_temperature 100(2)
_cell_measurement_theta_max 30
_cell_measurement_theta_min 3
_cell_volume 1578.0(3)
_computing_cell_refinement 'SAINT v7.23A (Bruker, 2005)'
_computing_data_collection 'APEX2 v2.0-2 (Bruker, 2005)'
_computing_data_reduction 'SADABS-2004/1 (Bruker, 2005)'
_computing_molecular_graphics 'XP v5.1 (Bruker, 1998)'
_computing_publication_material 'XCIF v6.12 (Bruker, 2001)'
_computing_structure_refinement 'XL/SHELXTL v6.10 (Bruker, 2001)'
_computing_structure_solution 'XS/SHELXTL v6.12 (Bruker, 2001)'
_diffrn_ambient_temperature 100(2)
_diffrn_measured_fraction_theta_full 0.922
_diffrn_measured_fraction_theta_max 0.922
_diffrn_measurement_device_type 'Bruker APEX2 CCD detector'
_diffrn_measurement_method 'omega scan'
_diffrn_radiation_monochromator graphite
_diffrn_radiation_source 'fine-focus sealed tube'
_diffrn_radiation_type MoK\a
_diffrn_radiation_wavelength 0.71073
_diffrn_reflns_av_R_equivalents 0.0487
_diffrn_reflns_av_sigmaI/netI 0.0408
_diffrn_reflns_limit_h_max 38
_diffrn_reflns_limit_h_min 0
_diffrn_reflns_limit_k_max 6
_diffrn_reflns_limit_k_min 0
_diffrn_reflns_limit_l_max 18
_diffrn_reflns_limit_l_min 0
_diffrn_reflns_number 12841
_diffrn_reflns_theta_full 31.85
_diffrn_reflns_theta_max 31.85
_diffrn_reflns_theta_min 1.52
_exptl_absorpt_coefficient_mu 5.141
_exptl_absorpt_correction_T_max 0.2329
_exptl_absorpt_correction_T_min 0.1329
_exptl_absorpt_correction_type 'semi-empirical (SADABS procedure)'
_exptl_crystal_colour colorless
_exptl_crystal_density_diffrn 1.777
_exptl_crystal_density_method 'not measured'
_exptl_crystal_description prism
_exptl_crystal_F_000 832
_exptl_crystal_size_max 0.40
_exptl_crystal_size_mid 0.40
_exptl_crystal_size_min 0.40
_refine_diff_density_max 0.827
_refine_diff_density_min -0.302
_refine_diff_density_rms 0.087
_refine_ls_abs_structure_details 'Flack H D (1983), Acta Cryst. A39, 876-881'
_refine_ls_abs_structure_Flack 0.57(2)
_refine_ls_extinction_method none
_refine_ls_goodness_of_fit_ref 0.944
_refine_ls_hydrogen_treatment mixed
_refine_ls_matrix_type full
_refine_ls_number_parameters 200
_refine_ls_number_reflns 2595
_refine_ls_number_restraints 1
_refine_ls_restrained_S_all 0.944
_refine_ls_R_factor_all 0.0380
_refine_ls_R_factor_gt 0.0295
_refine_ls_shift/su_max 0.004
_refine_ls_shift/su_mean 0.001
_refine_ls_structure_factor_coef Fsqd
_refine_ls_weighting_details 'calc w=1/[\s^2^(Fo^2^)+(0.0374P)^2^+0.0000P] where P=(Fo^2^+2Fc^2^)/3'
_refine_ls_weighting_scheme calc
_refine_ls_wR_factor_gt 0.0610
_refine_ls_wR_factor_ref 0.0634
_reflns_number_gt 2246
_reflns_number_total 2595
_reflns_threshold_expression >2sigma(I)
_cod_data_source_file jo060817wsi20060418_111410.cif
_cod_database_code 4021857

loop_
_symmetry_equiv_pos_as_xyz
'x, y, z'
'-x, -y, z+1/2'
'x+1/2, -y, z'
'-x+1/2, y, z+1/2'

loop_
_atom_site_label
_atom_site_type_symbol
_atom_site_fract_x
_atom_site_fract_y
_atom_site_fract_z
_atom_site_U_iso_or_equiv
_atom_site_adp_type
_atom_site_occupancy
_atom_site_symmetry_multiplicity
_atom_site_calc_flag
_atom_site_refinement_flags
Br1 Br 0.476431(11) -1.13334(8) 0.77988(4) 0.02808(9) Uani 1 1 d .
Br2 Br 0.085274(11) -0.77439(8) 0.52191(4) 0.02827(10) Uani 1 1 d .
O1 O 0.38423(9) -0.4614(6) 0.4332(2) 0.0229(5) Uani 1 1 d .
O2 O 0.28459(9) -0.4671(6) 0.3425(2) 0.0269(6) Uani 1 1 d .
C1 C 0.32467(12) -0.7684(8) 0.5519(3) 0.0212(7) Uani 1 1 d .
C2 C 0.28299(11) -0.7342(8) 0.5211(4) 0.0237(6) Uani 1 1 d .
C3 C 0.41320(13) -0.2852(8) 0.3639(3) 0.0234(7) Uani 1 1 d .
H3A H 0.4344 -0.4194 0.3224 0.028 Uiso 1 1 calc R
H3B H 0.4350 -0.1434 0.4011 0.028 Uiso 1 1 calc R
C4 C 0.37780(13) -0.1126(8) 0.2981(3) 0.0251(9) Uani 1 1 d .
H4A H 0.3972 0.0334 0.2574 0.030 Uiso 1 1 calc R
H4B H 0.3552 0.0057 0.3419 0.030 Uiso 1 1 calc R
C5 C 0.34596(12) -0.3039(8) 0.2264(3) 0.0234(8) Uani 1 1 d .
H5A H 0.3507 -0.2274 0.1570 0.028 Uiso 1 1 calc R
H5B H 0.3583 -0.5150 0.2282 0.028 Uiso 1 1 calc R
C6 C 0.29081(13) -0.3056(9) 0.2496(3) 0.0266(8) Uani 1 1 d .
H6A H 0.2783 -0.0960 0.2564 0.032 Uiso 1 1 calc R
H6B H 0.2722 -0.4071 0.1949 0.032 Uiso 1 1 calc R
C11 C 0.37689(12) -0.7743(8) 0.5746(3) 0.0199(7) Uani 1 1 d .
C12 C 0.39730(11) -0.9327(8) 0.6542(3) 0.0196(7) Uani 1 1 d .
H12A H 0.3766 -1.0450 0.6986 0.024 Uiso 1 1 calc R
C13 C 0.44843(11) -0.9255(8) 0.6684(3) 0.0217(7) Uani 1 1 d .
C14 C 0.47957(12) -0.7650(8) 0.6047(3) 0.0236(8) Uani 1 1 d .
H14A H 0.5144 -0.7621 0.6162 0.028 Uiso 1 1 calc R
C15 C 0.45925(11) -0.6081(7) 0.5238(3) 0.0217(7) Uani 1 1 d .
H15A H 0.4804 -0.4998 0.4793 0.026 Uiso 1 1 calc R
C16 C 0.40824(11) -0.6088(7) 0.5076(3) 0.0196(7) Uani 1 1 d .
C21 C 0.23673(12) -0.6710(8) 0.4718(3) 0.0207(7) Uani 1 1 d .
C22 C 0.19091(11) -0.7447(8) 0.5140(4) 0.0231(7) Uani 1 1 d .
H22A H 0.1894 -0.8448 0.5772 0.028 Uiso 1 1 calc R
C23 C 0.14762(12) -0.6720(8) 0.4637(3) 0.0216(7) Uani 1 1 d .
C24 C 0.14824(13) -0.5275(9) 0.3722(3) 0.0279(8) Uani 1 1 d .
H24A H 0.1180 -0.4785 0.3389 0.033 Uiso 1 1 calc R
C25 C 0.19422(13) -0.4529(10) 0.3284(3) 0.0291(8) Uani 1 1 d .
H25A H 0.1952 -0.3537 0.2650 0.035 Uiso 1 1 calc R
C26 C 0.23835(12) -0.5245(8) 0.3779(3) 0.0231(7) Uani 1 1 d .

loop_
_atom_site_aniso_label
_atom_site_aniso_U_11
_atom_site_aniso_U_22
_atom_site_aniso_U_33
_atom_site_aniso_U_23
_atom_site_aniso_U_13
_atom_site_aniso_U_12
Br1 0.01651(12) 0.03552(18) 0.0322(2) 0.0009(2) -0.00829(16) 0.00040(13)
Br2 0.01181(12) 0.0429(2) 0.03010(19) 0.0084(2) -0.00162(15) -0.00196(13)
O1 0.0186(10) 0.0278(12) 0.0222(14) 0.0036(11) 0.0015(10) -0.0061(10)
O2 0.0168(11) 0.0403(15) 0.0237(15) 0.0136(12) 0.0047(10) 0.0037(11)
C1 0.0148(14) 0.0289(18) 0.0200(19) 0.0074(15) 0.0026(12) -0.0001(12)
C2 0.0183(13) 0.0312(16) 0.0217(17) 0.0091(16) 0.0034(18) -0.0016(12)
C3 0.0231(16) 0.0207(16) 0.026(2) -0.0017(14) 0.0086(15) -0.0026(13)
C4 0.0266(15) 0.0171(15) 0.031(3) 0.0053(14) 0.0100(15) 0.0014(12)
C5 0.0207(16) 0.0269(18) 0.023(2) 0.0107(14) 0.0087(14) 0.0065(13)
C6 0.0219(16) 0.034(2) 0.024(2) 0.0108(15) 0.0092(14) 0.0069(14)
C11 0.0152(14) 0.0232(16) 0.0212(18) -0.0022(14) 0.0020(12) -0.0021(12)
C12 0.0134(12) 0.0257(17) 0.0198(19) 0.0002(14) -0.0004(12) -0.0024(12)
C13 0.0141(13) 0.0259(18) 0.025(2) -0.0035(14) -0.0040(13) 0.0010(12)
C14 0.0110(13) 0.0285(18) 0.031(2) -0.0103(16) -0.0027(13) -0.0007(12)
C15 0.0136(11) 0.0279(16) 0.0236(18) -0.0072(18) 0.0036(14) -0.0050(11)
C16 0.0141(13) 0.0241(15) 0.020(2) -0.0027(14) 0.0006(12) -0.0013(10)
C21 0.0151(14) 0.0273(17) 0.0196(19) 0.0044(14) -0.0008(13) -0.0003(12)
C22 0.0154(12) 0.0331(17) 0.0207(18) 0.0071(17) -0.0031(15) -0.0030(13)
C23 0.0132(13) 0.0298(18) 0.022(2) 0.0019(15) 0.0023(13) 0.0014(12)
C24 0.0155(14) 0.039(2) 0.029(2) 0.0111(18) -0.0020(14) 0.0051(14)
C25 0.0218(16) 0.045(2) 0.021(2) 0.0120(18) 0.0003(14) 0.0060(15)
C26 0.0171(14) 0.0287(18) 0.0236(19) 0.0055(15) 0.0006(13) 0.0052(13)

loop_
_atom_type_symbol
_atom_type_description
_atom_type_scat_dispersion_real
_atom_type_scat_dispersion_imag
_atom_type_scat_source
C C 0.0033 0.0016 'International Tables Vol C Tables 4.2.6.8 and 6.1.1.4'
H H 0.0000 0.0000 'International Tables Vol C Tables 4.2.6.8 and 6.1.1.4'
Br Br -0.2901 2.4595 'International Tables Vol C Tables 4.2.6.8 and 6.1.1.4'
O O 0.0106 0.0060 'International Tables Vol C Tables 4.2.6.8 and 6.1.1.4'

loop_
_geom_angle_atom_site_label_1
_geom_angle_atom_site_label_2
_geom_angle_atom_site_label_3
_geom_angle
C16 O1 C3 118.2(3)
C26 O2 C6 120.0(3)
C2 C1 C11 169.9(4)
C1 C2 C21 171.5(4)
O1 C3 C4 107.8(3)
C3 C4 C5 115.8(3)
C6 C5 C4 115.0(3)
O2 C6 C5 107.0(3)
C12 C11 C16 120.2(3)
C12 C11 C1 123.9(3)
C16 C11 C1 115.9(3)
C11 C12 C13 119.1(3)
C14 C13 C12 121.8(3)
C14 C13 Br1 119.0(2)
C12 C13 Br1 119.2(3)
C13 C14 C15 119.3(3)
C16 C15 C14 120.4(3)
O1 C16 C15 125.8(3)
O1 C16 C11 115.0(3)
C15 C16 C11 119.2(3)
C22 C21 C26 119.5(3)
C22 C21 C2 122.6(4)
C26 C21 C2 117.9(3)
C23 C22 C21 119.8(4)
C24 C23 C22 121.8(3)
C24 C23 Br2 118.8(3)
C22 C23 Br2 119.4(3)
C23 C24 C25 119.1(3)
C26 C25 C24 120.0(4)
O2 C26 C25 125.1(3)
O2 C26 C21 115.1(3)
C25 C26 C21 119.8(3)

loop_
_geom_bond_atom_site_label_1
_geom_bond_atom_site_label_2
_geom_bond_distance
Br1 C13 1.899(4)
Br2 C23 1.901(3)
O1 C16 1.349(4)
O1 C3 1.435(4)
O2 C26 1.353(4)
O2 C6 1.435(5)
C1 C2 1.203(5)
C1 C11 1.436(5)
C2 C21 1.433(5)
C3 C4 1.501(5)
C4 C5 1.534(6)
C5 C6 1.515(5)
C11 C12 1.381(5)
C11 C16 1.427(5)
C12 C13 1.388(4)
C13 C14 1.385(5)
C14 C15 1.391(6)
C15 C16 1.388(4)
C21 C22 1.392(5)
C21 C26 1.406(5)
C22 C23 1.380(5)
C23 C24 1.373(6)
C24 C25 1.405(5)
C25 C26 1.393(5)

loop_
_cod_related_entry_id
_cod_related_entry_database
_cod_related_entry_code
1 ChemSpider 10025400
